data_4060087
_journal_name_full Organometallics
_journal_paper_doi 10.1021/om049175y
_journal_year 2005
_chemical_formula_sum 'C22 H12 Co2 N2 O10'
_chemical_formula_weight 582.20
_space_group_IT_number 2
_symmetry_cell_setting triclinic
_symmetry_space_group_name_Hall '-P 1'
_symmetry_space_group_name_H-M 'P -1'
_atom_sites_solution_hydrogens geom
_atom_sites_solution_primary direct
_atom_sites_solution_secondary difmap
_cell_angle_alpha 64.807(5)
_cell_angle_beta 79.845(6)
_cell_angle_gamma 70.453(5)
_cell_formula_units_Z 2
_cell_length_a 8.958(3)
_cell_length_b 11.630(4)
_cell_length_c 13.370(4)
_cell_measurement_reflns_used ?
_cell_measurement_temperature 293(2)
_cell_measurement_theta_max ?
_cell_measurement_theta_min ?
_cell_volume 1187.0(7)
_diffrn_ambient_temperature 293(2)
_diffrn_detector_area_resol_mean ?
_diffrn_measurement_device_type 'CCD area detector'
_diffrn_measurement_method 'phi and omega scans'
_diffrn_radiation_monochromator graphite
_diffrn_radiation_source 'fine-focus sealed tube'
_diffrn_radiation_type MoK\a
_diffrn_radiation_wavelength 0.71073
_diffrn_reflns_av_R_equivalents 0.0180
_diffrn_reflns_av_sigmaI/netI 0.0428
_diffrn_reflns_limit_h_max 9
_diffrn_reflns_limit_h_min -10
_diffrn_reflns_limit_k_max 12
_diffrn_reflns_limit_k_min -13
_diffrn_reflns_limit_l_max 15
_diffrn_reflns_limit_l_min -11
_diffrn_reflns_number 4972
_diffrn_reflns_theta_max 25.03
_diffrn_reflns_theta_min 1.68
_diffrn_standards_decay_% ?
_diffrn_standards_interval_count ?
_diffrn_standards_interval_time ?
_diffrn_standards_number ?
_exptl_absorpt_coefficient_mu 1.457
_exptl_absorpt_correction_T_max 0.8111
_exptl_absorpt_correction_T_min 0.6691
_exptl_absorpt_correction_type multi-scan
_exptl_absorpt_process_details SADABS
_exptl_crystal_colour ?
_exptl_crystal_density_diffrn 1.629
_exptl_crystal_density_meas ?
_exptl_crystal_density_method 'not measured'
_exptl_crystal_description ?
_exptl_crystal_F_000 584
_exptl_crystal_size_max 0.30
_exptl_crystal_size_mid 0.25
_exptl_crystal_size_min 0.15
_refine_ls_extinction_coef ?
_refine_ls_extinction_method none
_refine_ls_goodness_of_fit_ref 0.930
_refine_ls_hydrogen_treatment mixed
_refine_ls_matrix_type full
_refine_ls_number_parameters 325
_refine_ls_number_reflns 4172
_refine_ls_number_restraints 0
_refine_ls_restrained_S_all 0.930
_refine_ls_R_factor_all 0.0524
_refine_ls_R_factor_gt 0.0322
_refine_ls_shift/su_max 0.008
_refine_ls_shift/su_mean 0.001
_refine_ls_structure_factor_coef Fsqd
_refine_ls_weighting_details 'calc w=1/[\s^2^(Fo^2^)+(0.0410P)^2^+0.0000P] where P=(Fo^2^+2Fc^2^)/3'
_refine_ls_weighting_scheme calc
_refine_ls_wR_factor_gt 0.0693
_refine_ls_wR_factor_ref 0.0767
_reflns_number_gt 3061
_reflns_number_total 4172
_reflns_threshold_expression >2sigma(I)
_cod_depositor_comments
;
The following automatic conversions were performed:
'_symmetry_cell_setting' value 'Triclinic' changed to 'triclinic'
according to '/home/saulius/struct/CIF-dictionaries/cif_core.dic'
dictionary named 'cif_core.dic' version 2.4.1 from
2010-06-29.

'_exptl_absorpt_correction_type' value 'MULTI-SCAN' changed
to 'multi-scan' according to
'/home/saulius/struct/CIF-dictionaries/cif_core.dic' dictionary named
'cif_core.dic' version 2.4.1 from 2010-06-29.

Automatic conversion script
Id: cif_fix_enum 1527 2010-12-29 10:47:43Z saulius 
;
_cod_original_sg_symbol_H-M P-1
_cod_database_code 4060087

loop_
_symmetry_equiv_pos_as_xyz
'x, y, z'
'-x, -y, -z'

loop_
_atom_site_label
_atom_site_type_symbol
_atom_site_fract_x
_atom_site_fract_y
_atom_site_fract_z
_atom_site_U_iso_or_equiv
_atom_site_adp_type
_atom_site_occupancy
_atom_site_symmetry_multiplicity
_atom_site_calc_flag
_atom_site_refinement_flags
_atom_site_disorder_assembly
_atom_site_disorder_group
Co1 Co 0.66689(4) 0.67777(3) 0.33436(3) 0.03505(12) Uani 1 1 d . . .
Co2 Co 0.92908(4) 0.71560(4) 0.26368(3) 0.03738(12) Uani 1 1 d . . .
N1 N 0.5307(4) 1.4125(3) 0.2642(3) 0.0679(8) Uani 1 1 d . . .
N2 N 1.2572(3) -0.0017(3) 0.2981(3) 0.0699(9) Uani 1 1 d . . .
C1 C 0.6059(4) 0.7752(3) 0.4197(3) 0.0502(8) Uani 1 1 d . . .
C2 C 0.4749(4) 0.6920(3) 0.2990(3) 0.0450(7) Uani 1 1 d . . .
C3 C 0.7265(4) 0.5015(3) 0.4252(2) 0.0498(8) Uani 1 1 d . . .
C4 C 1.0586(3) 0.5505(3) 0.3389(3) 0.0481(8) Uani 1 1 d . . .
C5 C 1.0530(4) 0.7801(3) 0.1466(3) 0.0535(8) Uani 1 1 d . . .
C6 C 0.9307(3) 0.8110(3) 0.3424(3) 0.0515(8) Uani 1 1 d . . .
O1 O 0.5709(3) 0.8405(3) 0.4678(2) 0.0812(8) Uani 1 1 d . . .
O2 O 0.3565(3) 0.7042(2) 0.2712(2) 0.0678(7) Uani 1 1 d . . .
O3 O 0.7660(3) 0.3914(2) 0.4758(2) 0.0824(8) Uani 1 1 d . . .
O4 O 1.1347(3) 0.4468(2) 0.3863(2) 0.0751(7) Uani 1 1 d . . .
O5 O 1.1247(3) 0.8252(3) 0.0688(2) 0.0902(9) Uani 1 1 d . . .
O6 O 0.9279(3) 0.8706(3) 0.3907(2) 0.0821(8) Uani 1 1 d . . .
C7 C 0.4454(4) 1.3702(3) 0.1257(3) 0.0547(8) Uani 1 1 d . . .
H7A H 0.3827 1.4028 0.0654 0.066 Uiso 1 1 calc R . .
C8 C 0.4448(4) 1.4508(3) 0.1780(3) 0.0696(11) Uani 1 1 d . . .
H8A H 0.3796 1.5379 0.1508 0.084 Uiso 1 1 calc R . .
C9 C 0.5410(3) 1.2407(3) 0.1648(2) 0.0422(7) Uani 1 1 d . . .
C10 C 0.6207(4) 1.2879(4) 0.3009(3) 0.0618(9) Uani 1 1 d . . .
H10A H 0.6815 1.2581 0.3616 0.074 Uiso 1 1 calc R . .
C11 C 0.6308(4) 1.1983(3) 0.2553(3) 0.0521(8) Uani 1 1 d . . .
H11A H 0.6964 1.1116 0.2848 0.063 Uiso 1 1 calc R . .
C12 C 0.5456(3) 1.1528(3) 0.1088(3) 0.0427(7) Uani 1 1 d . . .
C13 C 0.6461(3) 0.9359(2) 0.1131(2) 0.0405(7) Uani 1 1 d . . .
H13A H 0.7065 0.9577 0.0433 0.049 Uiso 1 1 calc R . .
H13B H 0.5410 0.9406 0.0993 0.049 Uiso 1 1 calc R . .
C14 C 0.7262(3) 0.8004(2) 0.1920(2) 0.0315(6) Uani 1 1 d . . .
C15 C 0.7843(3) 0.6756(2) 0.1973(2) 0.0315(6) Uani 1 1 d . . .
C16 C 0.8039(3) 0.5981(2) 0.1305(2) 0.0373(7) Uani 1 1 d . . .
H16A H 0.7013 0.5951 0.1194 0.045 Uiso 1 1 calc R . .
H16B H 0.8522 0.6393 0.0587 0.045 Uiso 1 1 calc R . .
C17 C 0.9272(3) 0.3815(3) 0.1380(2) 0.0402(7) Uani 1 1 d . . .
C18 C 1.0399(3) 0.2473(3) 0.1989(3) 0.0420(7) Uani 1 1 d . . .
C19 C 1.0736(4) 0.1519(3) 0.1568(3) 0.0527(8) Uani 1 1 d . . .
H19A H 1.0239 0.1686 0.0945 0.063 Uiso 1 1 calc R . .
C20 C 1.1828(4) 0.0306(3) 0.2088(3) 0.0629(10) Uani 1 1 d . . .
H20A H 1.2054 -0.0326 0.1788 0.075 Uiso 1 1 calc R . .
C21 C 1.2214(5) 0.0908(4) 0.3379(3) 0.0856(13) Uani 1 1 d . . .
H21A H 1.2709 0.0709 0.4013 0.103 Uiso 1 1 calc R . .
C22 C 1.1149(4) 0.2158(3) 0.2915(3) 0.0712(11) Uani 1 1 d . . .
H22A H 1.0949 0.2773 0.3230 0.085 Uiso 1 1 calc R . .
O7 O 0.6351(2) 1.02833(17) 0.16223(15) 0.0429(5) Uani 1 1 d . . .
O8 O 0.4786(3) 1.1885(2) 0.0258(2) 0.0673(7) Uani 1 1 d . . .
O9 O 0.9043(2) 0.46414(17) 0.18852(15) 0.0417(5) Uani 1 1 d . . .
O10 O 0.8672(3) 0.4104(2) 0.05397(18) 0.0558(6) Uani 1 1 d . . .

loop_
_atom_site_aniso_label
_atom_site_aniso_U_11
_atom_site_aniso_U_22
_atom_site_aniso_U_33
_atom_site_aniso_U_23
_atom_site_aniso_U_13
_atom_site_aniso_U_12
Co1 0.0328(2) 0.0346(2) 0.0365(2) -0.01387(18) -0.00578(16) -0.00636(16)
Co2 0.0322(2) 0.0382(2) 0.0422(2) -0.01511(19) -0.00947(17) -0.00790(17)
N1 0.075(2) 0.0541(19) 0.088(2) -0.0435(18) 0.0046(18) -0.0186(16)
N2 0.064(2) 0.0430(17) 0.098(3) -0.0313(18) -0.0265(18) 0.0053(14)
C1 0.0479(19) 0.056(2) 0.0474(19) -0.0221(17) -0.0053(15) -0.0127(15)
C2 0.0435(19) 0.0368(17) 0.0526(19) -0.0199(15) -0.0002(15) -0.0072(14)
C3 0.052(2) 0.049(2) 0.0400(18) -0.0071(16) -0.0100(15) -0.0140(16)
C4 0.0425(18) 0.053(2) 0.052(2) -0.0236(17) -0.0154(15) -0.0071(15)
C5 0.0417(19) 0.069(2) 0.058(2) -0.0256(19) -0.0133(16) -0.0184(16)
C6 0.047(2) 0.0479(19) 0.060(2) -0.0187(17) -0.0138(16) -0.0112(15)
O1 0.0880(19) 0.094(2) 0.0843(19) -0.0665(17) 0.0046(15) -0.0177(15)
O2 0.0403(13) 0.0678(16) 0.102(2) -0.0384(15) -0.0204(13) -0.0089(11)
O3 0.105(2) 0.0464(15) 0.0717(18) 0.0026(14) -0.0236(15) -0.0166(14)
O4 0.0719(17) 0.0522(15) 0.0878(19) -0.0229(14) -0.0426(14) 0.0117(13)
O5 0.080(2) 0.138(3) 0.0582(17) -0.0230(18) 0.0089(15) -0.0649(19)
O6 0.095(2) 0.088(2) 0.098(2) -0.0610(18) -0.0136(16) -0.0310(15)
C7 0.057(2) 0.0390(18) 0.066(2) -0.0225(17) -0.0099(17) -0.0060(15)
C8 0.071(3) 0.041(2) 0.096(3) -0.037(2) 0.001(2) -0.0053(18)
C9 0.0440(18) 0.0295(16) 0.0526(19) -0.0162(14) -0.0031(14) -0.0094(13)
C10 0.070(2) 0.066(2) 0.067(2) -0.036(2) -0.0044(19) -0.0274(19)
C11 0.058(2) 0.0382(18) 0.063(2) -0.0218(16) -0.0104(17) -0.0114(15)
C12 0.0460(18) 0.0284(15) 0.0489(19) -0.0119(14) -0.0107(15) -0.0048(13)
C13 0.0514(18) 0.0279(15) 0.0424(17) -0.0127(13) -0.0178(14) -0.0053(13)
C14 0.0284(15) 0.0330(15) 0.0342(15) -0.0140(12) -0.0064(12) -0.0065(11)
C15 0.0279(14) 0.0308(15) 0.0338(15) -0.0112(12) -0.0050(11) -0.0065(11)
C16 0.0382(16) 0.0287(15) 0.0394(16) -0.0124(13) -0.0089(13) -0.0006(12)
C17 0.0403(17) 0.0349(16) 0.0439(18) -0.0170(14) -0.0009(14) -0.0077(13)
C18 0.0378(16) 0.0350(16) 0.0530(19) -0.0216(15) -0.0023(14) -0.0046(13)
C19 0.062(2) 0.0406(18) 0.056(2) -0.0236(16) -0.0097(16) -0.0068(16)
C20 0.069(2) 0.0400(19) 0.083(3) -0.0344(19) -0.003(2) -0.0062(17)
C21 0.097(3) 0.056(2) 0.100(3) -0.036(2) -0.056(2) 0.017(2)
C22 0.082(3) 0.047(2) 0.088(3) -0.040(2) -0.039(2) 0.0125(18)
O7 0.0564(13) 0.0251(10) 0.0463(12) -0.0146(9) -0.0177(10) -0.0024(9)
O8 0.0866(18) 0.0375(12) 0.0717(17) -0.0186(12) -0.0449(14) 0.0065(11)
O9 0.0475(12) 0.0297(10) 0.0461(12) -0.0194(9) -0.0119(9) 0.0020(9)
O10 0.0696(15) 0.0466(13) 0.0546(14) -0.0279(11) -0.0176(11) -0.0031(10)
